data_7038607
loop_
_publ_author_name
'Park, Jihyun'
'Lee, Young Hoon'
'Ryu, Ji Yeon'
'Lee, Junseong'
'Lee, Min Hyung'

_publ_section_title
;
 The substituent effect of 2-R-o-carborane on the photophysical properties
 of iridium(iii) cyclometalates.
;
_journal_issue 13
_journal_name_full 'Dalton transactions (Cambridge, England : 2003)'
_journal_page_first 5667
_journal_page_last 5675
_journal_paper_doi 10.1039/c6dt00065g
_journal_volume 45
_journal_year 2016
_chemical_formula_sum 'C37 H55 B20 Ir N2 O2'
_chemical_formula_weight 968.23
_chemical_name_systematic
; 
 ? 
;
_space_group_IT_number 15
_symmetry_cell_setting monoclinic
_symmetry_space_group_name_Hall '-C 2yc'
_symmetry_space_group_name_H-M 'C 1 2/c 1'
_atom_sites_solution_hydrogens geom
_atom_sites_solution_primary direct
_atom_sites_solution_secondary difmap
_audit_creation_method SHELXL-97
_audit_update_record
;
2015-12-03 deposited with the CCDC.
2016-02-29 downloaded from the CCDC.
;
_cell_angle_alpha 90.00
_cell_angle_beta 112.8670(10)
_cell_angle_gamma 90.00
_cell_formula_units_Z 4
_cell_length_a 12.5230(2)
_cell_length_b 25.7041(4)
_cell_length_c 15.0564(3)
_cell_measurement_reflns_used 9940
_cell_measurement_temperature 100(2)
_cell_measurement_theta_max 25.76
_cell_measurement_theta_min 2.16
_cell_volume 4465.65(14)
_computing_cell_refinement 'Bruker SAINT'
_computing_data_collection 'Bruker APEX2'
_computing_data_reduction 'Bruker SAINT'
_computing_molecular_graphics 'Bruker SHELXTL'
_computing_publication_material 'Bruker SHELXTL'
_computing_structure_refinement 'SHELXL-97 (Sheldrick, 2008)'
_computing_structure_solution 'SHELXS-97 (Sheldrick, 2008)'
_diffrn_ambient_temperature 100(2)
_diffrn_measured_fraction_theta_full 0.970
_diffrn_measured_fraction_theta_max 0.970
_diffrn_measurement_device_type 'Bruker APEX-II CCD'
_diffrn_measurement_method '\f and \w scans'
_diffrn_radiation_monochromator graphite
_diffrn_radiation_source 'fine-focus sealed tube'
_diffrn_radiation_type MoK\a
_diffrn_radiation_wavelength 0.71073
_diffrn_reflns_av_R_equivalents 0.0284
_diffrn_reflns_av_sigmaI/netI 0.0198
_diffrn_reflns_limit_h_max 14
_diffrn_reflns_limit_h_min -14
_diffrn_reflns_limit_k_max 30
_diffrn_reflns_limit_k_min -30
_diffrn_reflns_limit_l_max 17
_diffrn_reflns_limit_l_min -17
_diffrn_reflns_number 31835
_diffrn_reflns_theta_full 24.99
_diffrn_reflns_theta_max 24.99
_diffrn_reflns_theta_min 1.93
_exptl_absorpt_coefficient_mu 3.027
_exptl_absorpt_correction_T_max 0.7937
_exptl_absorpt_correction_T_min 0.7127
_exptl_absorpt_correction_type empirical
_exptl_absorpt_process_details SADABS
_exptl_crystal_colour yellow
_exptl_crystal_density_diffrn 1.440
_exptl_crystal_density_method 'not measured'
_exptl_crystal_description blocky
_exptl_crystal_F_000 1936
_exptl_crystal_size_max 0.12
_exptl_crystal_size_mid 0.10
_exptl_crystal_size_min 0.08
_refine_diff_density_max 0.500
_refine_diff_density_min -0.352
_refine_diff_density_rms 0.062
_refine_ls_extinction_method none
_refine_ls_goodness_of_fit_ref 1.044
_refine_ls_hydrogen_treatment mixed
_refine_ls_matrix_type full
_refine_ls_number_parameters 314
_refine_ls_number_reflns 3815
_refine_ls_number_restraints 0
_refine_ls_restrained_S_all 1.044
_refine_ls_R_factor_all 0.0208
_refine_ls_R_factor_gt 0.0177
_refine_ls_shift/su_max 0.001
_refine_ls_shift/su_mean 0.000
_refine_ls_structure_factor_coef Fsqd
_refine_ls_weighting_details 'calc w=1/[\s^2^(Fo^2^)+(0.0148P)^2^+9.5348P] where P=(Fo^2^+2Fc^2^)/3'
_refine_ls_weighting_scheme calc
_refine_ls_wR_factor_gt 0.0382
_refine_ls_wR_factor_ref 0.0394
_reflns_number_gt 3588
_reflns_number_total 3815
_reflns_threshold_expression >2sigma(I)
_cod_data_source_file c6dt00065g2.cif
_cod_data_source_block 3c
_cod_depositor_comments
;
The following automatic conversions were performed:

'_symmetry_cell_setting' value 'Monoclinic' changed to 'monoclinic'
according to
/usr/data/users/saulius/crontab/automatic-downloads/rss-feeds/RSC/lib/dictionaries/cif_core.dic
dictionary named 'cif_core.dic' version 2.4.2 from 2011-04-26.

Automatic conversion script
Id: cif_fix_values 4268 2015-11-12 08:31:59Z antanas 

 Adding full bibliography for 7038607--7038611.cif.
;
_cod_original_cell_volume 4465.65(13)
_cod_original_sg_symbol_H-M 'C2/c   '
_cod_database_code 7038607

loop_
_symmetry_equiv_pos_as_xyz
'x, y, z'
'-x, y, -z+1/2'
'x+1/2, y+1/2, z'
'-x+1/2, y+1/2, -z+1/2'
'-x, -y, -z'
'x, -y, z-1/2'
'-x+1/2, -y+1/2, -z'
'x+1/2, -y+1/2, z-1/2'

loop_
_atom_site_label
_atom_site_type_symbol
_atom_site_fract_x
_atom_site_fract_y
_atom_site_fract_z
_atom_site_U_iso_or_equiv
_atom_site_adp_type
_atom_site_occupancy
_atom_site_symmetry_multiplicity
_atom_site_calc_flag
_atom_site_refinement_flags
_atom_site_disorder_assembly
_atom_site_disorder_group
Ir1 Ir 0.5000 0.472557(5) 0.2500 0.01668(5) Uani 1 2 d S . .
O1 O 0.41821(15) 0.41273(6) 0.14609(11) 0.0230(4) Uani 1 1 d . . .
N1 N 0.62964(18) 0.47866(7) 0.20054(13) 0.0184(4) Uani 1 1 d . . .
C1 C 0.5018(2) 0.54197(8) 0.10007(16) 0.0184(5) Uani 1 1 d . . .
C2 C 0.4322(2) 0.52740(8) 0.15063(16) 0.0185(5) Uani 1 1 d . . .
C3 C 0.3257(2) 0.55282(9) 0.12605(16) 0.0204(5) Uani 1 1 d . . .
H3 H 0.2759 0.5427 0.1571 0.024 Uiso 1 1 calc R . .
C4 C 0.2905(2) 0.59236(9) 0.05774(16) 0.0198(5) Uani 1 1 d . . .
C5 C 0.3610(2) 0.60541(9) 0.00805(16) 0.0205(5) Uani 1 1 d . . .
H5 H 0.3372 0.6318 -0.0399 0.025 Uiso 1 1 calc R . .
C6 C 0.4647(2) 0.58008(9) 0.02859(16) 0.0199(5) Uani 1 1 d . . .
H6 H 0.5114 0.5886 -0.0062 0.024 Uiso 1 1 calc R . .
C7 C 0.6138(2) 0.51549(8) 0.13084(16) 0.0182(5) Uani 1 1 d . . .
C8 C 0.7015(2) 0.52621(9) 0.09872(17) 0.0227(5) Uani 1 1 d . . .
H8 H 0.6893 0.5510 0.0490 0.027 Uiso 1 1 calc R . .
C9 C 0.8066(2) 0.50072(9) 0.13920(18) 0.0249(6) Uani 1 1 d . . .
H9 H 0.8677 0.5084 0.1187 0.030 Uiso 1 1 calc R . .
C10 C 0.8216(2) 0.46371(9) 0.21031(18) 0.0242(6) Uani 1 1 d . . .
H10 H 0.8932 0.4457 0.2391 0.029 Uiso 1 1 calc R . .
C11 C 0.7318(2) 0.45342(9) 0.23842(17) 0.0227(6) Uani 1 1 d . . .
H11 H 0.7420 0.4276 0.2862 0.027 Uiso 1 1 calc R . .
C12 C 0.1789(2) 0.62147(9) 0.03716(16) 0.0193(5) Uani 1 1 d . A .
C13 C 0.1718(2) 0.66455(13) 0.12163(19) 0.0379(8) Uani 1 1 d . . .
C14 C 0.2825(5) 0.6544(3) 0.2263(4) 0.0192(13) Uani 0.504(5) 1 d P A 1
H14 H 0.2963 0.6162 0.2365 0.023 Uiso 0.504(5) 1 calc PR A 1
C15 C 0.2495(7) 0.6767(4) 0.3067(6) 0.036(2) Uani 0.504(5) 1 d P A 1
H15A H 0.3175 0.6762 0.3677 0.054 Uiso 0.504(5) 1 calc PR A 1
H15B H 0.1877 0.6555 0.3129 0.054 Uiso 0.504(5) 1 calc PR A 1
H15C H 0.2224 0.7126 0.2908 0.054 Uiso 0.504(5) 1 calc PR A 1
C16 C 0.3922(4) 0.6804(2) 0.2277(4) 0.0295(15) Uani 0.504(5) 1 d P A 1
H16A H 0.3773 0.7175 0.2129 0.044 Uiso 0.504(5) 1 calc PR A 1
H16B H 0.4158 0.6641 0.1794 0.044 Uiso 0.504(5) 1 calc PR A 1
H16C H 0.4541 0.6764 0.2917 0.044 Uiso 0.504(5) 1 calc PR A 1
C14A C 0.2764(5) 0.6832(3) 0.2052(4) 0.0248(15) Uani 0.496(5) 1 d P A 2
H14A H 0.3448 0.6694 0.1941 0.030 Uiso 0.496(5) 1 calc PR A 2
C15A C 0.2791(9) 0.6570(3) 0.2959(6) 0.045(2) Uani 0.496(5) 1 d P A 2
H15D H 0.3510 0.6662 0.3500 0.067 Uiso 0.496(5) 1 calc PR A 2
H15E H 0.2754 0.6192 0.2869 0.067 Uiso 0.496(5) 1 calc PR A 2
H15F H 0.2125 0.6686 0.3097 0.067 Uiso 0.496(5) 1 calc PR A 2
C16A C 0.2983(5) 0.7414(2) 0.2236(4) 0.0343(16) Uani 0.496(5) 1 d P A 2
H16D H 0.2985 0.7582 0.1653 0.051 Uiso 0.496(5) 1 calc PR A 2
H16E H 0.3736 0.7467 0.2767 0.051 Uiso 0.496(5) 1 calc PR A 2
H16F H 0.2371 0.7565 0.2407 0.051 Uiso 0.496(5) 1 calc PR A 2
C17 C 0.3736(2) 0.32967(9) 0.07673(19) 0.0277(6) Uani 1 1 d . . .
H17A H 0.3040 0.3472 0.0320 0.041 Uiso 1 1 calc R . .
H17B H 0.3516 0.2969 0.0983 0.041 Uiso 1 1 calc R . .
H17C H 0.4262 0.3225 0.0441 0.041 Uiso 1 1 calc R . .
C18 C 0.4334(2) 0.36413(9) 0.16234(18) 0.0214(5) Uani 1 1 d . . .
C19 C 0.5000 0.34075(12) 0.2500 0.0246(8) Uani 1 2 d S . .
H19 H 0.5000 0.3038 0.2500 0.029 Uiso 1 2 calc SR . .
B1 B 0.1829(3) 0.68716(11) 0.0183(2) 0.0291(7) Uani 1 1 d . A .
H1 H 0.2619 0.7075 0.0181 0.035 Uiso 1 1 calc R . .
B2 B 0.0883(3) 0.71664(14) 0.0651(3) 0.0455(10) Uani 1 1 d . A .
H2 H 0.1032 0.7571 0.0951 0.055 Uiso 1 1 calc R . .
B3 B 0.0335(3) 0.66708(17) 0.1160(2) 0.0450(10) Uani 1 1 d . A .
H3A H 0.0118 0.6744 0.1804 0.054 Uiso 1 1 calc R . .
B4 B 0.0934(3) 0.60741(15) 0.1003(3) 0.0421(9) Uani 1 1 d . A .
H4 H 0.1129 0.5752 0.1543 0.051 Uiso 1 1 calc R . .
B5 B 0.0416(3) 0.70472(12) -0.0587(3) 0.0373(8) Uani 1 1 d . . .
H5A H 0.0252 0.7374 -0.1117 0.045 Uiso 1 1 calc R A .
B6 B -0.0525(3) 0.69217(11) 0.0018(2) 0.0286(7) Uani 1 1 d . A .
H6A H -0.1318 0.7160 -0.0105 0.034 Uiso 1 1 calc R . .
B7 B -0.0488(3) 0.62397(12) 0.0228(3) 0.0360(8) Uani 1 1 d . . .
H7 H -0.1258 0.6024 0.0244 0.043 Uiso 1 1 calc R A .
B8 B 0.0454(3) 0.59527(11) -0.0250(2) 0.0332(8) Uani 1 1 d . A .
H8A H 0.0317 0.5548 -0.0548 0.040 Uiso 1 1 calc R . .
B9 B 0.1005(3) 0.64487(11) -0.0756(2) 0.0289(7) Uani 1 1 d . A .
H9A H 0.1232 0.6374 -0.1395 0.035 Uiso 1 1 calc R . .
B10 B -0.0450(3) 0.64795(11) -0.0860(2) 0.0324(7) Uani 1 1 d . A .
H10A H -0.1197 0.6428 -0.1568 0.039 Uiso 1 1 calc R . .

loop_
_atom_site_aniso_label
_atom_site_aniso_U_11
_atom_site_aniso_U_22
_atom_site_aniso_U_33
_atom_site_aniso_U_23
_atom_site_aniso_U_13
_atom_site_aniso_U_12
Ir1 0.03341(9) 0.00772(7) 0.00917(8) 0.000 0.00856(6) 0.000
O1 0.0440(11) 0.0127(8) 0.0166(9) -0.0042(7) 0.0166(8) -0.0074(7)
N1 0.0358(12) 0.0081(9) 0.0104(10) -0.0036(7) 0.0079(9) -0.0007(8)
C1 0.0256(13) 0.0132(11) 0.0117(12) -0.0014(9) 0.0022(11) -0.0081(10)
C2 0.0276(13) 0.0135(11) 0.0091(12) -0.0024(9) 0.0015(10) -0.0099(10)
C3 0.0241(13) 0.0205(12) 0.0123(13) 0.0024(10) 0.0024(11) -0.0098(10)
C4 0.0199(13) 0.0194(12) 0.0136(12) 0.0014(10) -0.0005(10) -0.0078(10)
C5 0.0256(14) 0.0185(12) 0.0123(13) 0.0041(10) 0.0020(11) -0.0067(10)
C6 0.0254(13) 0.0180(12) 0.0137(12) 0.0007(10) 0.0049(11) -0.0084(10)
C7 0.0289(14) 0.0114(11) 0.0098(12) -0.0051(9) 0.0026(11) -0.0076(10)
C8 0.0289(14) 0.0181(12) 0.0174(13) 0.0002(10) 0.0050(11) -0.0075(11)
C9 0.0303(15) 0.0210(13) 0.0231(14) -0.0014(11) 0.0099(12) -0.0058(11)
C10 0.0342(15) 0.0185(13) 0.0192(14) -0.0032(10) 0.0098(12) 0.0045(11)
C11 0.0411(16) 0.0124(11) 0.0141(13) -0.0009(9) 0.0103(12) 0.0037(11)
C12 0.0230(13) 0.0190(12) 0.0130(13) 0.0022(10) 0.0036(11) -0.0070(10)
C13 0.0222(15) 0.075(2) 0.0200(15) -0.0235(14) 0.0122(13) -0.0167(14)
C14 0.019(3) 0.022(3) 0.012(3) -0.001(3) 0.002(2) 0.005(3)
C15 0.031(4) 0.060(6) 0.015(3) -0.008(4) 0.007(3) 0.008(4)
C16 0.023(3) 0.039(3) 0.021(3) -0.008(2) 0.003(2) -0.003(2)
C14A 0.020(3) 0.036(4) 0.015(3) -0.005(3) 0.004(2) 0.011(3)
C15A 0.061(6) 0.045(5) 0.018(5) 0.002(4) 0.003(4) 0.014(4)
C16A 0.027(3) 0.048(4) 0.020(3) -0.010(3) 0.001(3) -0.010(3)
C17 0.0363(16) 0.0172(12) 0.0338(16) -0.0087(11) 0.0185(13) -0.0064(11)
C18 0.0332(14) 0.0133(12) 0.0283(14) -0.0047(10) 0.0236(12) -0.0048(10)
C19 0.037(2) 0.0091(16) 0.034(2) 0.000 0.0207(19) 0.000
B1 0.0422(19) 0.0133(13) 0.044(2) -0.0072(13) 0.0305(16) -0.0076(13)
B2 0.037(2) 0.0392(19) 0.075(3) -0.0384(19) 0.039(2) -0.0207(16)
B3 0.0183(17) 0.092(3) 0.0265(19) -0.0052(19) 0.0114(15) -0.0083(18)
B4 0.0206(17) 0.066(2) 0.039(2) 0.0302(18) 0.0110(16) -0.0031(16)
B5 0.054(2) 0.0184(15) 0.054(2) 0.0117(15) 0.0365(19) 0.0118(15)
B6 0.0332(18) 0.0192(15) 0.0360(18) -0.0076(13) 0.0164(15) -0.0075(13)
B7 0.0187(16) 0.0289(17) 0.052(2) 0.0153(16) 0.0045(15) -0.0047(13)
B8 0.0223(16) 0.0139(14) 0.045(2) -0.0001(13) -0.0072(15) -0.0027(12)
B9 0.0437(19) 0.0235(15) 0.0151(15) 0.0021(12) 0.0067(14) 0.0127(14)
B10 0.0362(18) 0.0216(15) 0.0255(17) -0.0049(13) -0.0031(15) 0.0105(13)

loop_
_atom_type_symbol
_atom_type_description
_atom_type_scat_dispersion_real
_atom_type_scat_dispersion_imag
_atom_type_scat_source
C C 0.0033 0.0016 'International Tables Vol C Tables 4.2.6.8 and 6.1.1.4'
B B 0.0013 0.0007 'International Tables Vol C Tables 4.2.6.8 and 6.1.1.4'
Ir Ir -1.4442 7.9887 'International Tables Vol C Tables 4.2.6.8 and 6.1.1.4'
N N 0.0061 0.0033 'International Tables Vol C Tables 4.2.6.8 and 6.1.1.4'
O O 0.0106 0.0060 'International Tables Vol C Tables 4.2.6.8 and 6.1.1.4'
H H 0.0000 0.0000 'International Tables Vol C Tables 4.2.6.8 and 6.1.1.4'

loop_
_geom_angle_atom_site_label_1
_geom_angle_atom_site_label_2
_geom_angle_atom_site_label_3
_geom_angle
_geom_angle_site_symmetry_1
_geom_angle_site_symmetry_3
C2 Ir1 C2 89.78(12) 2_655 .
C2 Ir1 N1 93.00(9) 2_655 .
C2 Ir1 N1 80.72(9) . .
C2 Ir1 N1 80.71(9) 2_655 2_655
C2 Ir1 N1 92.99(9) . 2_655
N1 Ir1 N1 171.17(10) . 2_655
C2 Ir1 O1 90.92(7) 2_655 2_655
C2 Ir1 O1 176.37(8) . 2_655
N1 Ir1 O1 95.69(7) . 2_655
N1 Ir1 O1 90.63(6) 2_655 2_655
C2 Ir1 O1 176.37(8) 2_655 .
C2 Ir1 O1 90.92(7) . .
N1 Ir1 O1 90.64(6) . .
N1 Ir1 O1 95.69(7) 2_655 .
O1 Ir1 O1 88.60(9) 2_655 .
C18 O1 Ir1 124.67(16) . .
C11 N1 C7 119.2(2) . .
C11 N1 Ir1 124.62(15) . .
C7 N1 Ir1 115.74(16) . .
C6 C1 C2 120.8(2) . .
C6 C1 C7 124.2(2) . .
C2 C1 C7 115.0(2) . .
C3 C2 C1 117.3(2) . .
C3 C2 Ir1 127.89(17) . .
C1 C2 Ir1 114.86(17) . .
C4 C3 C2 122.2(2) . .
C3 C4 C5 119.0(2) . .
C3 C4 C12 121.1(2) . .
C5 C4 C12 119.8(2) . .
C6 C5 C4 120.1(2) . .
C5 C6 C1 120.5(2) . .
N1 C7 C8 120.3(2) . .
N1 C7 C1 113.6(2) . .
C8 C7 C1 126.0(2) . .
C9 C8 C7 119.9(2) . .
C8 C9 C10 119.0(2) . .
C11 C10 C9 119.2(2) . .
N1 C11 C10 122.2(2) . .
C4 C12 B8 123.4(2) . .
C4 C12 B9 120.6(2) . .
B8 C12 B9 62.02(17) . .
C4 C12 C13 118.66(19) . .
B8 C12 C13 109.8(2) . .
B9 C12 C13 109.54(19) . .
C4 C12 B1 115.98(19) . .
B8 C12 B1 112.5(2) . .
B9 C12 B1 62.06(17) . .
C13 C12 B1 60.02(16) . .
C4 C12 B4 120.5(2) . .
B8 C12 B4 62.16(19) . .
B9 C12 B4 112.4(2) . .
C13 C12 B4 60.24(18) . .
B1 C12 B4 111.2(2) . .
C14A C13 C14 28.6(2) . .
C14A C13 B3 124.8(3) . .
C14 C13 B3 120.7(3) . .
C14A C13 B2 109.5(4) . .
C14 C13 B2 135.8(3) . .
B3 C13 B2 62.1(2) . .
C14A C13 C12 123.2(3) . .
C14 C13 C12 109.7(3) . .
B3 C13 C12 109.5(2) . .
B2 C13 C12 109.6(2) . .
C14A C13 B1 107.4(3) . .
C14 C13 B1 125.4(3) . .
B3 C13 B1 112.4(2) . .
B2 C13 B1 62.13(19) . .
C12 C13 B1 60.03(14) . .
C14A C13 B4 132.6(4) . .
C14 C13 B4 104.3(3) . .
B3 C13 B4 61.9(2) . .
B2 C13 B4 112.4(2) . .
C12 C13 B4 60.13(17) . .
B1 C13 B4 111.1(2) . .
C16 C14 C15 110.1(5) . .
C16 C14 C13 111.1(5) . .
C15 C14 C13 107.9(5) . .
C13 C14A C15A 108.7(6) . .
C13 C14A C16A 120.2(5) . .
C15A C14A C16A 109.5(5) . .
O1 C18 C19 126.5(2) . .
O1 C18 C17 115.2(2) . .
C19 C18 C17 118.3(2) . .
C18 C19 C18 128.9(3) . 2_655
C13 B1 C12 59.95(16) . .
C13 B1 B5 105.7(2) . .
C12 B1 B5 106.0(2) . .
C13 B1 B9 106.8(2) . .
C12 B1 B9 58.71(15) . .
B5 B1 B9 60.21(18) . .
C13 B1 B2 58.71(19) . .
C12 B1 B2 106.8(2) . .
B5 B1 B2 59.6(2) . .
B9 B1 B2 108.0(2) . .
C13 B2 B5 106.3(2) . .
C13 B2 B3 58.79(19) . .
B5 B2 B3 108.2(2) . .
C13 B2 B6 106.2(2) . .
B5 B2 B6 60.77(19) . .
B3 B2 B6 59.91(18) . .
C13 B2 B1 59.16(17) . .
B5 B2 B1 59.91(19) . .
B3 B2 B1 107.4(2) . .
B6 B2 B1 108.4(2) . .
C13 B3 B6 106.7(2) . .
C13 B3 B2 59.14(19) . .
B6 B3 B2 60.2(2) . .
C13 B3 B4 59.69(19) . .
B6 B3 B4 108.6(2) . .
B2 B3 B4 108.3(2) . .
C13 B3 B7 106.5(2) . .
B6 B3 B7 60.55(17) . .
B2 B3 B7 108.3(2) . .
B4 B3 B7 59.8(2) . .
C12 B4 C13 59.63(15) . .
C12 B4 B7 105.6(2) . .
C13 B4 B7 105.9(2) . .
C12 B4 B3 106.2(2) . .
C13 B4 B3 58.37(19) . .
B7 B4 B3 60.30(19) . .
C12 B4 B8 58.42(17) . .
C13 B4 B8 106.4(2) . .
B7 B4 B8 59.94(19) . .
B3 B4 B8 108.0(2) . .
B2 B5 B1 60.50(19) . .
B2 B5 B9 108.7(2) . .
B1 B5 B9 60.13(17) . .
B2 B5 B10 108.2(2) . .
B1 B5 B10 108.1(2) . .
B9 B5 B10 60.03(18) . .
B2 B5 B6 59.95(18) . .
B1 B5 B6 108.2(2) . .
B9 B5 B6 108.2(2) . .
B10 B5 B6 60.01(17) . .
B3 B6 B2 59.9(2) . .
B3 B6 B10 107.7(2) . .
B2 B6 B10 107.5(2) . .
B3 B6 B5 107.0(2) . .
B2 B6 B5 59.28(19) . .
B10 B6 B5 59.76(18) . .
B3 B6 B7 60.1(2) . .
B2 B6 B7 107.7(2) . .
B10 B6 B7 59.71(18) . .
B5 B6 B7 107.1(2) . .
B4 B7 B8 60.30(19) . .
B4 B7 B10 108.3(2) . .
B8 B7 B10 60.31(18) . .
B4 B7 B3 59.9(2) . .
B8 B7 B3 108.0(2) . .
B10 B7 B3 107.4(2) . .
B4 B7 B6 107.8(2) . .
B8 B7 B6 108.3(2) . .
B10 B7 B6 59.99(17) . .
B3 B7 B6 59.38(19) . .
C12 B8 B9 59.03(16) . .
C12 B8 B7 106.2(2) . .
B9 B8 B7 108.1(2) . .
C12 B8 B4 59.41(16) . .
B9 B8 B4 107.8(2) . .
B7 B8 B4 59.76(19) . .
C12 B8 B10 106.0(2) . .
B9 B8 B10 60.07(18) . .
B7 B8 B10 59.96(18) . .
B4 B8 B10 107.6(2) . .
C12 B9 B8 58.96(15) . .
C12 B9 B1 59.22(16) . .
B8 B9 B1 107.8(2) . .
C12 B9 B5 105.9(2) . .
B8 B9 B5 108.3(2) . .
B1 B9 B5 59.66(18) . .
C12 B9 B10 106.2(2) . .
B8 B9 B10 60.43(18) . .
B1 B9 B10 107.8(2) . .
B5 B9 B10 60.06(17) . .
B9 B10 B7 107.5(2) . .
B9 B10 B5 59.91(17) . .
B7 B10 B5 107.9(2) . .
B9 B10 B6 108.3(2) . .
B7 B10 B6 60.30(18) . .
B5 B10 B6 60.23(17) . .
B9 B10 B8 59.50(17) . .
B7 B10 B8 59.73(19) . .
B5 B10 B8 107.4(2) . .
B6 B10 B8 108.1(2) . .

loop_
_geom_bond_atom_site_label_1
_geom_bond_atom_site_label_2
_geom_bond_distance
_geom_bond_site_symmetry_2
Ir1 C2 1.990(2) 2_655
Ir1 C2 1.990(2) .
Ir1 N1 2.0383(19) .
Ir1 N1 2.0383(19) 2_655
Ir1 O1 2.1485(15) 2_655
Ir1 O1 2.1485(15) .
O1 C18 1.273(3) .
N1 C11 1.347(3) .
N1 C7 1.369(3) .
C1 C6 1.395(3) .
C1 C2 1.413(3) .
C1 C7 1.463(3) .
C2 C3 1.399(3) .
C3 C4 1.390(3) .
C4 C5 1.402(3) .
C4 C12 1.507(3) .
C5 C6 1.376(3) .
C7 C8 1.389(3) .
C8 C9 1.382(4) .
C9 C10 1.389(3) .
C10 C11 1.373(4) .
C12 B8 1.706(4) .
C12 B9 1.707(4) .
C12 C13 1.715(3) .
C12 B1 1.716(3) .
C12 B4 1.724(4) .
C13 C14A 1.499(6) .
C13 C14 1.667(7) .
C13 B3 1.702(4) .
C13 B2 1.708(5) .
C13 B1 1.716(4) .
C13 B4 1.726(5) .
C14 C16 1.520(8) .
C14 C15 1.533(9) .
C14A C15A 1.512(11) .
C14A C16A 1.526(9) .
C17 C18 1.502(3) .
C18 C19 1.394(3) .
C19 C18 1.394(3) 2_655
B1 B5 1.756(5) .
B1 B9 1.765(4) .
B1 B2 1.767(4) .
B2 B5 1.751(5) .
B2 B3 1.758(5) .
B2 B6 1.763(4) .
B3 B6 1.758(5) .
B3 B4 1.764(6) .
B3 B7 1.770(5) .
B4 B7 1.761(4) .
B4 B8 1.771(5) .
B5 B9 1.766(4) .
B5 B10 1.769(5) .
B5 B6 1.777(4) .
B6 B10 1.773(4) .
B6 B7 1.779(4) .
B7 B8 1.764(5) .
B7 B10 1.768(5) .
B8 B9 1.758(4) .
B8 B10 1.775(4) .
B9 B10 1.768(5) .
